data_9010049
loop_
_publ_author_name
'Orlandi, P.'
'Pasero, M.'
'Vezzalini, G.'

_publ_section_title 'Scandiobabingtonite, a new mineral from the Baveno pegmatite, Piedmont, Italy'
_journal_name_full 'American Mineralogist'
_journal_page_first 1330
_journal_page_last 1334
_journal_volume 83
_journal_year 1998
_chemical_compound_source '"Montecatini" granite quarry, near Baveno, Novara, Piedmont, Italy'
_chemical_formula_sum 'Ca1.71 Fe0.68 H Mn0.32 Na0.25 O15 Sc0.91 Si5 Sn0.04'
_chemical_name_mineral Scandiobabingtonite
_space_group_IT_number 2
_symmetry_space_group_name_Hall '-P 1'
_symmetry_space_group_name_H-M 'P -1'
_cell_angle_alpha 91.70
_cell_angle_beta 93.86
_cell_angle_gamma 104.53
_cell_formula_units_Z 2
_cell_length_a 7.536
_cell_length_b 11.734
_cell_length_c 6.748
_cell_volume 575.643
_database_code_amcsd 0002052
_exptl_crystal_density_diffrn 3.213
_cod_original_formula_sum 'Ca1.71 Na.25 Fe.68 Mn.32 Sc.91 Sn.04 Si5 (O15 H)'
_cod_database_code 9010049

loop_
_space_group_symop_operation_xyz
x,y,z
-x,-y,-z

loop_
_atom_site_label
_atom_site_fract_x
_atom_site_fract_y
_atom_site_fract_z
_atom_site_occupancy
_atom_site_U_iso_or_equiv
_atom_site_type_symbol
_atom_site_attached_hydrogens
Ca1 0.78580 0.94290 0.14450 0.85500 0.01241 Ca 0
Na1 0.78580 0.94290 0.14450 0.12500 0.01241 Na 0
Ca2 0.23440 0.52230 0.29990 0.85500 0.01292 Ca 0
Na2 0.23440 0.52230 0.29990 0.12500 0.01292 Na 0
Fe1 0.59150 0.64480 0.06150 0.65000 0.00899 Fe 0
Mn1 0.59150 0.64480 0.06150 0.32000 0.00899 Mn 0
Sc2 0.04570 0.23550 0.18710 0.91000 0.00760 Sc 0
Sn2 0.04570 0.23550 0.18710 0.04000 0.00760 Sn 0
Fe2 0.04570 0.23550 0.18710 0.03000 0.00760 Fe 0
Si1 0.29060 0.05380 0.34080 1.00000 0.00836 Si 0
Si2 0.46350 0.31550 0.42610 1.00000 0.00760 Si 0
Si3 0.80700 0.44730 0.21290 1.00000 0.00773 Si 0
Si4 0.98900 0.71480 0.30710 1.00000 0.00735 Si 0
Si5 0.32920 0.83860 0.10740 1.00000 0.00836 Si 0
O-H1 0.19930 0.98980 0.53420 1.00000 0.01621 O 1
O2 0.13150 0.07730 0.18360 1.00000 0.01178 O 0
O3 0.43460 0.17330 0.43210 1.00000 0.01140 O 0
O4 0.32300 0.34160 0.24780 1.00000 0.01013 O 0
O5 0.54740 0.62230 0.36180 1.00000 0.01064 O 0
O6 0.68070 0.37330 0.37640 1.00000 0.01077 O 0
O7 0.96700 0.38640 0.15890 1.00000 0.01089 O 0
O8 0.67670 0.47440 0.03110 1.00000 0.01254 O 0
O9 0.92590 0.57100 0.33670 1.00000 0.01013 O 0
O10 0.86940 0.75340 0.12420 1.00000 0.01064 O 0
O11 0.01950 0.21840 0.48430 1.00000 0.01279 O 0
O12 0.20340 0.73950 0.24640 1.00000 0.01064 O 0
O13 0.51060 0.80030 0.05770 1.00000 0.01267 O 0
O14 0.79920 0.13800 0.07950 1.00000 0.01153 O 0
O15 0.39770 0.96810 0.23110 1.00000 0.01368 O 0

loop_
_cod_changelog_entry_id
_cod_changelog_entry_author
_cod_changelog_entry_date
_cod_changelog_entry_text
1
;cod-tools version 3.8.0
Id: cif_guess_AMCSD_atom_types 9574 2023-05-10 09:00:05Z saulius
;
2023-05-10T18:52:21+03:00
;Derived atom types and hydrogen counts
from atom names that follow the AMCSD naming convention
(Wat == water, O-H == hydroxyl).
;

loop_
_cod_related_entry_id
_cod_related_entry_database
_cod_related_entry_code
1 AMCSD 0002052
